data_7100164
loop_
_publ_author_name
'D. O'Hagan'
'Martin Schuler'
'A. Slawin'

_publ_section_title
;
The C-F bond as a tool for influencing peptide conformation
;
_journal_name_full 'Chemical Communications'
_journal_paper_doi 10.1039/b506010a
_journal_year 2005
_chemical_formula_moiety 'C22 H22 F2 N2 O6'
_chemical_formula_sum 'C22 H22 F2 N2 O6'
_chemical_formula_weight 448.42
_space_group_IT_number 4
_symmetry_cell_setting monoclinic
_symmetry_space_group_name_Hall 'P 2yb'
_symmetry_space_group_name_H-M 'P 1 21 1'
_cell_angle_alpha 90.00
_cell_angle_beta 90.179(6)
_cell_angle_gamma 90.00
_cell_formula_units_Z 4
_cell_length_a 11.121(2)
_cell_length_b 6.1323(10)
_cell_length_c 30.671(6)
_cell_measurement_temperature 93(2)
_cell_volume 2091.8(7)
_diffrn_ambient_temperature 93(2)
_exptl_crystal_density_diffrn 1.424
_cod_depositor_comments
;
The following automatic conversions were performed:
'_symmetry_cell_setting' value 'Monoclinic' changed to 'monoclinic'
according to '/home/saulius/struct/CIF-dictionaries/cif_core.dic'
dictionary named 'cif_core.dic' version 2.4.1 from 2010-06-29.

Automatic conversion script
Id: cif_fix_enum 1527 2010-12-29 10:47:43Z saulius 
;
_cod_original_sg_symbol_H-M 'P 21'
_cod_database_code 7100164

loop_
_symmetry_equiv_pos_as_xyz
'x, y, z'
'-x, y+1/2, -z'

loop_
_atom_site_label
_atom_site_type_symbol
_atom_site_fract_x
_atom_site_fract_y
_atom_site_fract_z
_atom_site_U_iso_or_equiv
_atom_site_adp_type
_atom_site_occupancy
_atom_site_symmetry_multiplicity
_atom_site_calc_flag
_atom_site_refinement_flags
_atom_site_disorder_assembly
_atom_site_disorder_group
C1 C 0.7175(6) 0.4451(11) 0.3754(2) 0.0273(17) Uani 1 1 d . . .
H1A H 0.7953 0.3692 0.3715 0.033 Uiso 1 1 calc R . .
H1B H 0.7336 0.5834 0.3910 0.033 Uiso 1 1 calc R . .
C2 C 0.6650(6) 0.4978(10) 0.3304(2) 0.0212(16) Uani 1 1 d . . .
H2A H 0.5911 0.5876 0.3351 0.025 Uiso 1 1 calc R . .
N3 N 0.6288(6) 0.3031(9) 0.30663(19) 0.0253(14) Uani 1 1 d D . .
H3N H 0.697(5) 0.242(14) 0.291(3) 0.07(3) Uiso 1 1 d D . .
C4 C 0.5117(6) 0.2536(11) 0.3007(2) 0.0207(16) Uani 1 1 d . . .
O4 O 0.4279(4) 0.3655(7) 0.31469(15) 0.0252(11) Uani 1 1 d . . .
C5 C 0.4839(6) 0.0507(11) 0.2748(2) 0.0209(16) Uani 1 1 d . . .
H5A H 0.4418 0.0930 0.2472 0.025 Uiso 1 1 calc R . .
F5 F 0.5904(3) -0.0612(6) 0.26437(13) 0.0297(10) Uani 1 1 d . . .
C6 C 0.4026(6) -0.1038(11) 0.3010(2) 0.0205(16) Uani 1 1 d . . .
H6A H 0.4036 -0.2511 0.2871 0.025 Uiso 1 1 calc R . .
F6 F 0.4487(3) -0.1209(6) 0.34361(12) 0.0260(9) Uani 1 1 d . . .
C7 C 0.2752(6) -0.0175(11) 0.3007(2) 0.0224(16) Uani 1 1 d . . .
O7 O 0.2247(4) -0.0017(8) 0.26512(16) 0.0296(12) Uani 1 1 d . . .
N8 N 0.2269(5) 0.0404(9) 0.33912(19) 0.0229(14) Uani 1 1 d D . .
H8N H 0.271(7) -0.035(15) 0.362(2) 0.09(4) Uiso 1 1 d D . .
C9 C 0.1059(6) 0.1286(11) 0.3401(2) 0.0243(17) Uani 1 1 d . . .
H9A H 0.0686 0.0929 0.3113 0.029 Uiso 1 1 calc R . .
C10 C 0.0277(7) 0.0157(11) 0.3751(2) 0.0282(18) Uani 1 1 d . . .
H10A H -0.0527 0.0850 0.3754 0.034 Uiso 1 1 calc R . .
H10B H 0.0168 -0.1393 0.3670 0.034 Uiso 1 1 calc R . .
C11 C 0.0818(6) 0.0280(11) 0.4206(2) 0.0245(17) Uani 1 1 d . . .
C12 C 0.1461(7) -0.1497(12) 0.4367(2) 0.0309(18) Uani 1 1 d . . .
H12A H 0.1591 -0.2744 0.4189 0.037 Uiso 1 1 calc R . .
C13 C 0.1908(7) -0.1428(13) 0.4786(3) 0.035(2) Uani 1 1 d . . .
H13A H 0.2336 -0.2652 0.4896 0.042 Uiso 1 1 calc R . .
C14 C 0.1750(7) 0.0388(12) 0.5054(2) 0.0314(18) Uani 1 1 d . . .
H14A H 0.2077 0.0425 0.5341 0.038 Uiso 1 1 calc R . .
C15 C 0.1100(7) 0.2139(13) 0.4890(3) 0.036(2) Uani 1 1 d . . .
H15A H 0.0968 0.3388 0.5067 0.043 Uiso 1 1 calc R . .
C16 C 0.0643(7) 0.2078(12) 0.4469(3) 0.0334(19) Uani 1 1 d . . .
H16A H 0.0203 0.3290 0.4360 0.040 Uiso 1 1 calc R . .
C17 C 0.6355(7) 0.3031(11) 0.4034(2) 0.0265(17) Uani 1 1 d . . .
C18 C 0.6735(6) 0.1042(11) 0.4186(3) 0.0275(18) Uani 1 1 d . . .
H18A H 0.7509 0.0520 0.4108 0.033 Uiso 1 1 calc R . .
C19 C 0.6009(7) -0.0218(13) 0.4452(2) 0.036(2) Uani 1 1 d . . .
H19A H 0.6286 -0.1587 0.4557 0.043 Uiso 1 1 calc R . .
C20 C 0.4863(7) 0.0538(12) 0.4566(2) 0.0345(19) Uani 1 1 d . . .
H20A H 0.4356 -0.0301 0.4749 0.041 Uiso 1 1 calc R . .
C21 C 0.4485(7) 0.2532(13) 0.4404(2) 0.0342(19) Uani 1 1 d . . .
H21A H 0.3700 0.3036 0.4473 0.041 Uiso 1 1 calc R . .
C22 C 0.5214(7) 0.3803(12) 0.4147(2) 0.0321(18) Uani 1 1 d . . .
H22A H 0.4946 0.5188 0.4047 0.038 Uiso 1 1 calc R . .
C23 C 0.7509(7) 0.6331(11) 0.3031(3) 0.0250(18) Uani 1 1 d . . .
O23 O 0.7759(4) 0.5894(7) 0.26504(17) 0.0290(13) Uani 1 1 d . . .
O24 O 0.7901(5) 0.8067(7) 0.32384(16) 0.0266(12) Uani 1 1 d D . .
H24O H 0.833(10) 0.917(15) 0.307(4) 0.14(5) Uiso 1 1 d D . .
C25 C 0.1035(7) 0.3762(11) 0.3441(2) 0.0275(18) Uani 1 1 d . . .
O25 O 0.0094(5) 0.4746(8) 0.35159(17) 0.0353(13) Uani 1 1 d . . .
O26 O 0.2037(4) 0.4876(7) 0.33620(16) 0.0302(12) Uani 1 1 d D . .
H26O H 0.265(4) 0.375(7) 0.3318(19) 0.015(17) Uiso 1 1 d D . .
C31 C 0.8321(7) -0.0907(12) 0.1553(2) 0.0325(18) Uani 1 1 d . . .
H31A H 0.7679 -0.1814 0.1684 0.039 Uiso 1 1 calc R . .
H31B H 0.7938 0.0404 0.1426 0.039 Uiso 1 1 calc R . .
C32 C 0.9203(6) -0.0196(11) 0.1915(2) 0.0219(16) Uani 1 1 d . . .
H32A H 0.9846 0.0717 0.1779 0.026 Uiso 1 1 calc R . .
N33 N 0.9760(5) -0.2046(9) 0.21152(19) 0.0243(14) Uani 1 1 d D . .
H33N H 0.930(6) -0.292(10) 0.2323(19) 0.05(2) Uiso 1 1 d D . .
C34 C 1.0910(6) -0.2617(11) 0.2032(2) 0.0229(16) Uani 1 1 d . . .
O34 O 1.1589(4) -0.1547(7) 0.17961(15) 0.0257(12) Uani 1 1 d . . .
C35 C 1.1388(6) -0.4625(10) 0.2261(2) 0.0227(16) Uani 1 1 d . . .
H35A H 1.1948 -0.4163 0.2499 0.027 Uiso 1 1 calc R . .
F35 F 1.0425(4) -0.5798(6) 0.24449(13) 0.0341(11) Uani 1 1 d . . .
C36 C 1.2050(6) -0.6106(11) 0.1952(2) 0.0206(16) Uani 1 1 d . . .
H36A H 1.2135 -0.7576 0.2090 0.025 Uiso 1 1 calc R . .
F36 F 1.1420(4) -0.6328(6) 0.15614(13) 0.0282(10) Uani 1 1 d . . .
C37 C 1.3292(7) -0.5166(11) 0.1876(2) 0.0255(17) Uani 1 1 d . . .
O37 O 1.3989(4) -0.4955(8) 0.21808(17) 0.0326(13) Uani 1 1 d . . .
N38 N 1.3570(6) -0.4617(9) 0.1461(2) 0.0269(15) Uani 1 1 d D . .
H38N H 1.298(6) -0.500(14) 0.124(2) 0.07(3) Uiso 1 1 d D . .
C39 C 1.4727(7) -0.3647(10) 0.1348(3) 0.0243(18) Uani 1 1 d . . .
H39A H 1.5304 -0.4062 0.1584 0.029 Uiso 1 1 calc R . .
C40 C 1.5217(7) -0.4613(12) 0.0925(2) 0.0316(19) Uani 1 1 d . . .
H40A H 1.5906 -0.3715 0.0828 0.038 Uiso 1 1 calc R . .
H40B H 1.5525 -0.6096 0.0987 0.038 Uiso 1 1 calc R . .
C41 C 1.4321(7) -0.4762(12) 0.0553(2) 0.0276(18) Uani 1 1 d . . .
C42 C 1.3634(7) -0.6682(11) 0.0488(2) 0.0300(19) Uani 1 1 d . . .
H42A H 1.3716 -0.7858 0.0687 0.036 Uiso 1 1 calc R . .
C43 C 1.2855(7) -0.6878(12) 0.0144(2) 0.0286(18) Uani 1 1 d . . .
H43A H 1.2411 -0.8186 0.0104 0.034 Uiso 1 1 calc R . .
C44 C 1.2715(7) -0.5146(13) -0.0148(2) 0.0331(18) Uani 1 1 d . . .
H44A H 1.2175 -0.5270 -0.0388 0.040 Uiso 1 1 calc R . .
C45 C 1.3365(7) -0.3259(13) -0.0087(3) 0.036(2) Uani 1 1 d . . .
H45A H 1.3278 -0.2087 -0.0287 0.044 Uiso 1 1 calc R . .
C46 C 1.4142(7) -0.3051(12) 0.0262(3) 0.0306(19) Uani 1 1 d . . .
H46A H 1.4561 -0.1718 0.0304 0.037 Uiso 1 1 calc R . .
C47 C 0.8937(7) -0.2199(12) 0.1192(2) 0.0301(18) Uani 1 1 d . . .
C48 C 0.9887(7) -0.1359(12) 0.0955(2) 0.0307(18) Uani 1 1 d . . .
H48A H 1.0170 0.0069 0.1018 0.037 Uiso 1 1 calc R . .
C49 C 1.0433(7) -0.2558(15) 0.0628(3) 0.042(2) Uani 1 1 d . . .
H49A H 1.1109 -0.1996 0.0477 0.051 Uiso 1 1 calc R . .
C50 C 0.9964(8) -0.4621(15) 0.0526(3) 0.045(2) Uani 1 1 d . . .
H50A H 1.0296 -0.5429 0.0291 0.055 Uiso 1 1 calc R . .
C51 C 0.9040(8) -0.5475(13) 0.0759(3) 0.043(2) Uani 1 1 d . . .
H51A H 0.8745 -0.6887 0.0690 0.051 Uiso 1 1 calc R . .
C52 C 0.8524(7) -0.4309(12) 0.1098(2) 0.0329(19) Uani 1 1 d . . .
H52A H 0.7894 -0.4936 0.1265 0.039 Uiso 1 1 calc R . .
C53 C 0.8555(7) 0.1186(10) 0.2257(3) 0.0254(18) Uani 1 1 d . . .
O53 O 0.8569(4) 0.0897(7) 0.26465(17) 0.0282(12) Uani 1 1 d . . .
O54 O 0.7976(5) 0.2851(7) 0.20713(16) 0.0315(13) Uani 1 1 d D . .
H54O H 0.757(9) 0.398(13) 0.224(3) 0.12(4) Uiso 1 1 d D . .
C55 C 1.4674(7) -0.1124(12) 0.1341(2) 0.0302(18) Uani 1 1 d . . .
O55 O 1.5509(4) -0.0106(8) 0.11965(17) 0.0347(13) Uani 1 1 d . . .
O56 O 1.3707(5) -0.0144(7) 0.14939(18) 0.0354(13) Uani 1 1 d D . .
H56O H 1.311(4) -0.129(7) 0.1544(19) 0.015(17) Uiso 1 1 d D . .

loop_
_atom_site_aniso_label
_atom_site_aniso_U_11
_atom_site_aniso_U_22
_atom_site_aniso_U_33
_atom_site_aniso_U_23
_atom_site_aniso_U_13
_atom_site_aniso_U_12
C1 0.025(4) 0.028(4) 0.029(5) 0.000(3) 0.004(4) 0.005(3)
C2 0.017(4) 0.022(4) 0.024(4) -0.001(3) 0.005(3) 0.002(3)
N3 0.031(4) 0.025(3) 0.020(4) 0.000(3) 0.002(3) 0.001(3)
C4 0.029(4) 0.016(4) 0.017(4) 0.002(3) 0.004(3) -0.005(3)
O4 0.024(3) 0.023(3) 0.029(3) 0.003(2) 0.010(2) -0.001(2)
C5 0.009(3) 0.035(4) 0.019(4) 0.000(3) 0.004(3) 0.008(3)
F5 0.025(2) 0.026(2) 0.038(3) -0.0059(17) 0.009(2) 0.0027(17)
C6 0.020(4) 0.021(4) 0.020(4) -0.004(3) 0.004(3) 0.000(3)
F6 0.024(2) 0.029(2) 0.025(2) 0.0012(17) -0.0023(19) 0.0033(17)
C7 0.030(4) 0.020(4) 0.017(4) -0.007(3) 0.000(3) -0.003(3)
O7 0.032(3) 0.039(3) 0.018(3) -0.003(2) -0.005(2) 0.001(2)
N8 0.022(3) 0.028(3) 0.018(4) -0.001(3) -0.002(3) 0.000(3)
C9 0.018(4) 0.034(4) 0.021(4) -0.001(3) 0.002(3) 0.005(3)
C10 0.026(4) 0.031(4) 0.028(5) -0.002(3) 0.009(4) 0.002(3)
C11 0.026(4) 0.028(4) 0.020(4) 0.004(3) 0.006(3) -0.006(3)
C12 0.031(4) 0.034(4) 0.028(5) 0.009(3) 0.007(4) -0.002(3)
C13 0.034(5) 0.040(5) 0.033(5) 0.012(4) 0.003(4) 0.000(4)
C14 0.028(4) 0.041(5) 0.025(5) 0.006(4) -0.003(4) -0.006(3)
C15 0.033(5) 0.049(5) 0.026(5) -0.010(4) 0.013(4) -0.015(4)
C16 0.037(5) 0.039(5) 0.024(5) -0.001(3) 0.009(4) -0.002(4)
C17 0.031(4) 0.025(4) 0.024(4) 0.006(3) -0.003(4) -0.008(3)
C18 0.019(4) 0.030(4) 0.033(5) -0.001(3) 0.005(4) -0.005(3)
C19 0.033(5) 0.038(5) 0.036(5) 0.006(4) 0.010(4) 0.000(4)
C20 0.033(5) 0.042(5) 0.029(5) 0.009(4) 0.001(4) -0.010(4)
C21 0.024(4) 0.047(5) 0.032(5) 0.009(4) -0.003(4) -0.006(4)
C22 0.031(4) 0.031(4) 0.035(5) -0.006(3) 0.003(4) 0.004(4)
C23 0.020(4) 0.023(4) 0.032(5) 0.005(3) 0.005(4) 0.006(3)
O23 0.027(3) 0.026(3) 0.034(3) -0.004(2) 0.007(3) -0.004(2)
O24 0.035(3) 0.023(3) 0.022(3) -0.003(2) 0.007(2) -0.002(2)
C25 0.029(4) 0.021(4) 0.033(5) -0.002(3) 0.007(4) -0.003(4)
O25 0.027(3) 0.030(3) 0.048(4) 0.003(2) 0.010(3) 0.002(3)
O26 0.026(3) 0.025(3) 0.040(3) -0.003(2) 0.005(3) 0.000(2)
C31 0.029(4) 0.041(5) 0.028(5) -0.002(3) -0.001(4) 0.000(3)
C32 0.023(4) 0.022(4) 0.021(4) 0.004(3) -0.007(3) 0.004(3)
N33 0.024(3) 0.028(3) 0.021(4) -0.001(3) 0.004(3) 0.005(3)
C34 0.035(5) 0.017(4) 0.017(4) -0.005(3) -0.006(4) -0.004(3)
O34 0.029(3) 0.025(3) 0.024(3) 0.000(2) 0.005(2) -0.001(2)
C35 0.031(4) 0.016(4) 0.022(4) 0.001(3) 0.006(3) -0.009(3)
F35 0.033(3) 0.036(3) 0.032(3) 0.0030(19) 0.009(2) -0.0032(19)
C36 0.015(4) 0.026(4) 0.021(4) 0.003(3) 0.005(3) -0.002(3)
F36 0.031(2) 0.024(2) 0.029(3) -0.0006(18) -0.002(2) -0.0010(17)
C37 0.033(4) 0.020(4) 0.024(4) -0.002(3) 0.000(4) 0.009(3)
O37 0.028(3) 0.038(3) 0.032(3) 0.000(2) -0.005(3) 0.002(2)
N38 0.031(4) 0.021(3) 0.029(4) 0.000(3) 0.006(3) 0.005(3)
C39 0.027(4) 0.024(4) 0.023(5) -0.006(3) 0.013(4) 0.001(3)
C40 0.024(4) 0.041(5) 0.030(5) -0.003(4) 0.004(4) 0.008(3)
C41 0.029(4) 0.038(5) 0.016(4) 0.001(3) 0.007(3) 0.007(3)
C42 0.030(4) 0.028(4) 0.032(5) 0.003(3) 0.003(4) -0.004(3)
C43 0.027(4) 0.031(4) 0.028(5) -0.004(3) -0.003(4) 0.003(3)
C44 0.023(4) 0.056(5) 0.020(4) -0.007(4) -0.001(3) 0.004(4)
C45 0.036(5) 0.048(5) 0.025(5) 0.002(4) -0.004(4) -0.004(4)
C46 0.028(5) 0.038(5) 0.027(5) -0.001(3) 0.013(4) -0.006(3)
C47 0.030(4) 0.037(5) 0.023(5) -0.004(3) -0.008(4) 0.006(4)
C48 0.030(4) 0.035(4) 0.027(5) 0.008(3) 0.003(4) -0.002(4)
C49 0.027(5) 0.067(6) 0.033(5) 0.005(4) 0.007(4) 0.010(4)
C50 0.041(5) 0.055(6) 0.041(6) -0.006(4) -0.006(5) 0.014(5)
C51 0.050(6) 0.033(5) 0.046(6) -0.011(4) -0.008(5) 0.012(4)
C52 0.037(5) 0.031(4) 0.031(5) -0.004(4) -0.005(4) 0.007(4)
C53 0.027(5) 0.016(4) 0.033(5) 0.000(3) -0.005(4) 0.006(3)
O53 0.031(3) 0.030(3) 0.024(3) 0.003(2) 0.005(3) -0.003(2)
O54 0.034(3) 0.029(3) 0.031(3) -0.003(2) 0.005(3) 0.007(2)
C55 0.032(5) 0.033(4) 0.026(5) -0.001(3) 0.002(4) -0.005(4)
O55 0.029(3) 0.026(3) 0.049(4) 0.000(2) 0.012(3) -0.003(2)
O56 0.029(3) 0.020(3) 0.057(4) 0.000(2) 0.010(3) -0.001(2)

loop_
_geom_bond_atom_site_label_1
_geom_bond_atom_site_label_2
_geom_bond_distance
_geom_bond_site_symmetry_2
_geom_bond_publ_flag
C1 C17 1.529(9) . ?
C1 C2 1.531(10) . ?
C1 H1A 0.9900 . ?
C1 H1B 0.9900 . ?
C2 N3 1.455(8) . ?
C2 C23 1.518(9) . ?
C2 H2A 1.0000 . ?
N3 C4 1.349(9) . ?
N3 H3N 0.9800(13) . ?
C4 O4 1.236(8) . ?
C4 C5 1.507(9) . ?
C5 F5 1.406(7) . ?
C5 C6 1.538(9) . ?
C5 H5A 1.0000 . ?
C6 F6 1.406(7) . ?
C6 C7 1.512(9) . ?
C6 H6A 1.0000 . ?
C7 O7 1.229(8) . ?
C7 N8 1.345(8) . ?
N8 C9 1.450(9) . ?
N8 H8N 0.9800(11) . ?
C9 C25 1.523(9) . ?
C9 C10 1.546(9) . ?
C9 H9A 1.0000 . ?
C10 C11 1.521(9) . ?
C10 H10A 0.9900 . ?
C10 H10B 0.9900 . ?
C11 C16 1.380(10) . ?
C11 C12 1.393(10) . ?
C12 C13 1.378(10) . ?
C12 H12A 0.9500 . ?
C13 C14 1.396(10) . ?
C13 H13A 0.9500 . ?
C14 C15 1.388(11) . ?
C14 H14A 0.9500 . ?
C15 C16 1.386(11) . ?
C15 H15A 0.9500 . ?
C16 H16A 0.9500 . ?
C17 C18 1.373(10) . ?
C17 C22 1.399(10) . ?
C18 C19 1.385(10) . ?
C18 H18A 0.9500 . ?
C19 C20 1.401(10) . ?
C19 H19A 0.9500 . ?
C20 C21 1.384(10) . ?
C20 H20A 0.9500 . ?
C21 C22 1.375(10) . ?
C21 H21A 0.9500 . ?
C22 H22A 0.9500 . ?
C23 O23 1.230(9) . ?
C23 O24 1.314(9) . ?
O24 H24O 0.9800(11) . ?
C25 O25 1.230(8) . ?
C25 O26 1.330(8) . ?
O26 H26O 0.9800(11) . ?
C31 C47 1.526(10) . ?
C31 C32 1.541(9) . ?
C31 H31A 0.9900 . ?
C31 H31B 0.9900 . ?
C32 N33 1.430(8) . ?
C32 C53 1.531(10) . ?
C32 H32A 1.0000 . ?
N33 C34 1.351(9) . ?
N33 H33N 0.9800(12) . ?
C34 O34 1.236(8) . ?
C34 C35 1.513(9) . ?
C35 F35 1.409(7) . ?
C35 C36 1.506(9) . ?
C35 H35A 1.0000 . ?
C36 F36 1.394(8) . ?
C36 C37 1.516(9) . ?
C36 H36A 1.0000 . ?
C37 O37 1.219(8) . ?
C37 N38 1.353(9) . ?
N38 C39 1.460(9) . ?
N38 H38N 0.9800(11) . ?
C39 C40 1.529(10) . ?
C39 C55 1.549(9) . ?
C39 H39A 1.0000 . ?
C40 C41 1.514(10) . ?
C40 H40A 0.9900 . ?
C40 H40B 0.9900 . ?
C41 C46 1.392(10) . ?
C41 C42 1.418(10) . ?
C42 C43 1.367(10) . ?
C42 H42A 0.9500 . ?
C43 C44 1.399(10) . ?
C43 H43A 0.9500 . ?
C44 C45 1.377(10) . ?
C44 H44A 0.9500 . ?
C45 C46 1.378(11) . ?
C45 H45A 0.9500 . ?
C46 H46A 0.9500 . ?
C47 C48 1.383(10) . ?
C47 C52 1.403(11) . ?
C48 C49 1.386(10) . ?
C48 H48A 0.9500 . ?
C49 C50 1.404(12) . ?
C49 H49A 0.9500 . ?
C50 C51 1.359(11) . ?
C50 H50A 0.9500 . ?
C51 C52 1.387(10) . ?
C51 H51A 0.9500 . ?
C52 H52A 0.9500 . ?
C53 O53 1.209(9) . ?
C53 O54 1.333(8) . ?
O54 H54O 0.9800(11) . ?
C55 O55 1.205(8) . ?
C55 O56 1.320(8) . ?
O56 H56O 0.9800(11) . ?

loop_
_cod_related_entry_id
_cod_related_entry_database
_cod_related_entry_code
1 ChemSpider 30652947
